data_1573428
loop_
_publ_author_name
'Noufele, Christelle Njiki'
'Roca Jungfer, Maximilian'
'Hagenbach, Adelheid'
'Nguyen, Hung Huy'
'Abram, Ulrich'

_publ_section_title
;
 Uranium-Mediated Thiourea/Urea Conversion on Chelating Ligands
;
_journal_issue 11
_journal_name_full Inorganics
_journal_page_first 295
_journal_paper_doi 10.3390/inorganics12110295
_journal_volume 12
_journal_year 2024
_chemical_formula_moiety 'C35 H49 N10 O14 S2 U3, C20 H20 P'
_chemical_formula_sum 'C55 H69 N10 O14 P S2 U3'
_chemical_formula_weight 1903.38
_space_group_crystal_system monoclinic
_space_group_IT_number 14
_space_group_name_Hall '-P 2ybc'
_space_group_name_H-M_alt 'P 1 21/c 1'
_atom_sites_solution_hydrogens geom
_atom_sites_solution_primary dual
_audit_creation_date 2024-10-06
_audit_creation_method
;
Olex2 1.5
(compiled 2024.01.12 svn.r2f8d729c for OlexSys, GUI svn.r6928)
;
_cell_angle_alpha 90
_cell_angle_beta 103.020(3)
_cell_angle_gamma 90
_cell_formula_units_Z 4
_cell_length_a 12.7520(10)
_cell_length_b 18.3410(10)
_cell_length_c 28.125(2)
_cell_measurement_reflns_used 25756
_cell_measurement_temperature 203.15
_cell_measurement_theta_max 28.97
_cell_measurement_theta_min 4.60
_cell_volume 6408.9(8)
_computing_cell_refinement 'STOE X-AREA'
_computing_data_collection 'STOE X-AREA'
_computing_data_reduction 'STOE X-RED'
_computing_molecular_graphics 'Olex2 1.5 (Dolomanov et al., 2009)'
_computing_publication_material 'Olex2 1.5 (Dolomanov et al., 2009)'
_computing_structure_refinement 'SHELXL 2018/3 (Sheldrick, 2015)'
_computing_structure_solution 'SHELXT  (Sheldrick, 2015)'
_diffrn_ambient_temperature 203.15
_diffrn_measured_fraction_theta_full 0.992
_diffrn_measured_fraction_theta_max 0.992
_diffrn_measurement_device_type 'STOE IPDS T2'
_diffrn_measurement_method 'rotation method'
_diffrn_radiation_type MoK\a
_diffrn_radiation_wavelength 0.71073
_diffrn_reflns_av_R_equivalents 0.0741
_diffrn_reflns_av_unetI/netI 0.0708
_diffrn_reflns_Laue_measured_fraction_full 0.992
_diffrn_reflns_Laue_measured_fraction_max 0.992
_diffrn_reflns_limit_h_max 14
_diffrn_reflns_limit_h_min -14
_diffrn_reflns_limit_k_max 21
_diffrn_reflns_limit_k_min -18
_diffrn_reflns_limit_l_max 32
_diffrn_reflns_limit_l_min -32
_diffrn_reflns_number 46613
_diffrn_reflns_point_group_measured_fraction_full 0.992
_diffrn_reflns_point_group_measured_fraction_max 0.992
_diffrn_reflns_theta_full 24.499
_diffrn_reflns_theta_max 24.499
_diffrn_reflns_theta_min 4.599
_exptl_absorpt_coefficient_mu 7.721
_exptl_absorpt_correction_T_max 0.8485
_exptl_absorpt_correction_T_min 0.3154
_exptl_absorpt_correction_type integration
_exptl_absorpt_process_details 'STOE X-SHAPE'
_exptl_crystal_colour yellow
_exptl_crystal_density_diffrn 1.973
_exptl_crystal_description needle
_exptl_crystal_F_000 3616
_exptl_crystal_size_max 0.68
_exptl_crystal_size_mid 0.04
_exptl_crystal_size_min 0.04
_refine_diff_density_max 0.911
_refine_diff_density_min -1.351
_refine_diff_density_rms 0.119
_refine_ls_extinction_method none
_refine_ls_goodness_of_fit_ref 0.864
_refine_ls_hydrogen_treatment constr
_refine_ls_matrix_type full
_refine_ls_number_parameters 774
_refine_ls_number_reflns 10577
_refine_ls_number_restraints 42
_refine_ls_restrained_S_all 0.866
_refine_ls_R_factor_all 0.0682
_refine_ls_R_factor_gt 0.0355
_refine_ls_shift/su_max 0.001
_refine_ls_shift/su_mean 0.000
_refine_ls_structure_factor_coef Fsqd
_refine_ls_weighting_details 'w=1/[\s^2^(Fo^2^)+(0.0257P)^2^] where P=(Fo^2^+2Fc^2^)/3'
_refine_ls_weighting_scheme calc
_refine_ls_wR_factor_gt 0.0600
_refine_ls_wR_factor_ref 0.0661
_reflns_Friedel_coverage 0.000
_reflns_number_gt 7167
_reflns_number_total 10577
_reflns_threshold_expression 'I > 2\s(I)'
_cod_data_source_file Uranium_SO.cif
_cod_data_source_block trimer_etpph3_o_meoh_ua
_cod_database_code 1573428
_shelx_shelxl_version_number 2018/3
_shelx_space_group_comment
;
The symmetry employed for this shelxl refinement is uniquely defined
by the following loop, which should always be used as a source of
symmetry information in preference to the above space-group names.
They are only intended as comments.
;
_olex2_refinement_description
;
1. Fixed Uiso
 At 1.2 times of:
  All C(H) groups, All C(H,H) groups
 At 1.5 times of:
  All C(H,H,H) groups
2. Rigid body (RIGU) restrains
 N35, C44, C45, C46, C47
 with sigma for 1-2 distances of 0.004 and sigma for 1-3 distances of 0.004
 N15, C26, C27, C24, C25
 with sigma for 1-2 distances of 0.004 and sigma for 1-3 distances of 0.004
3.a Secondary CH2 refined with riding coordinates:
 C44(H44A,H44B), C46(H46A,H46B), C38(H38A,H38B), C40(H40A,H40B), C24(H24A,
 H24B), C18(H18A,H18B), C20(H20A,H20B), C81(H81A,H81B), C26(H26A,H26B)
3.b Me refined with riding coordinates:
 C21(H21A,H21B,H21C), C27(H27A,H27B,H27C)
3.c Aromatic/amide H refined with riding coordinates:
 C32(H32), C33(H33), C34(H34), C12(H12), C13(H13), C14(H14), C76(H76),
 C75(H75), C74(H74), C73(H73), C72(H72), C56(H56), C55(H55), C54(H54), C53(H53),
  C52(H52), C66(H66), C65(H65), C64(H64), C63(H63), C62(H62)
3.d Idealised Me refined as rotating group:
 C45(H45A,H45B,H45C), C47(H47A,H47B,H47C), C39(H39A,H39B,H39C), C41(H41A,H41B,
 H41C), C25(H25A,H25B,H25C), C19(H19A,H19B,H19C), C1(H1A,H1B,H1C), C82(H82A,
 H82B,H82C)
;
_olex2_submission_special_instructions 'No special instructions were received'

loop_
_space_group_symop_operation_xyz
'x, y, z'
'-x, y+1/2, -z+1/2'
'-x, -y, -z'
'x, -y-1/2, z-1/2'

loop_
_atom_site_label
_atom_site_type_symbol
_atom_site_fract_x
_atom_site_fract_y
_atom_site_fract_z
_atom_site_U_iso_or_equiv
_atom_site_adp_type
_atom_site_occupancy
_atom_site_site_symmetry_order
_atom_site_calc_flag
_atom_site_refinement_flags_posn
_atom_site_refinement_flags_adp
_atom_site_refinement_flags_occupancy
_atom_site_disorder_assembly
_atom_site_disorder_group
U2 U 0.72191(2) -0.15135(2) -0.28219(2) 0.03367(8) Uani 1 1 d . . . . .
U3 U 0.72667(2) -0.35335(2) -0.29084(2) 0.03118(8) Uani 1 1 d . . . . .
U1 U 0.65553(2) -0.26525(2) -0.17576(2) 0.03497(8) Uani 1 1 d . . . . .
S21 S 0.8068(2) -0.51632(19) -0.45947(10) 0.0763(9) Uani 1 1 d . . . . .
S11 S 0.7769(2) -0.00064(17) -0.43771(11) 0.0734(8) Uani 1 1 d . . . . .
O33 O 0.6294(6) -0.3600(3) -0.1244(2) 0.067(2) Uani 1 1 d . . . . .
O30 O 0.5848(4) -0.1485(3) -0.31267(19) 0.0409(13) Uani 1 1 d . . . . .
O40 O 0.8593(4) -0.1508(3) -0.2526(2) 0.0444(14) Uani 1 1 d . . . . .
O60 O 0.8629(4) -0.3558(3) -0.25822(19) 0.0402(13) Uani 1 1 d . . . . .
O32 O 0.6644(4) -0.3863(3) -0.21489(18) 0.0355(13) Uani 1 1 d . . . . .
O50 O 0.5910(4) -0.3567(3) -0.32425(19) 0.0392(13) Uani 1 1 d . . . . .
O20 O 0.7922(4) -0.2674(4) -0.1450(2) 0.0554(16) Uani 1 1 d . . . . .
O10 O 0.5171(4) -0.2643(3) -0.2034(2) 0.0503(15) Uani 1 1 d . . . . .
O2 O 0.7484(4) -0.2467(3) -0.33503(17) 0.0385(12) Uani 1 1 d . . . . .
O1 O 0.6988(4) -0.2570(3) -0.24706(18) 0.0426(13) Uani 1 1 d . . . . .
O31 O 0.7778(4) -0.4349(3) -0.34595(19) 0.0401(14) Uani 1 1 d . . . . .
O13 O 0.6172(5) -0.1840(3) -0.1177(2) 0.0510(16) Uani 1 1 d . . . . .
O12 O 0.6674(4) -0.1363(3) -0.20262(18) 0.0375(13) Uani 1 1 d . . . . .
O11 O 0.7637(5) -0.0569(3) -0.3314(2) 0.0447(15) Uani 1 1 d . . . . .
N34 N 0.5959(5) -0.4707(4) -0.1676(2) 0.0346(15) Uani 1 1 d . . . . .
N35 N 0.5432(6) -0.4515(4) -0.0959(3) 0.054(2) Uani 1 1 d . . . . .
N32 N 0.8189(6) -0.5520(4) -0.3668(2) 0.0425(18) Uani 1 1 d . . . . .
N33 N 0.9823(6) -0.5268(5) -0.3865(3) 0.061(2) Uani 1 1 d . . . . .
N14 N 0.5993(6) -0.0631(4) -0.1484(3) 0.050(2) Uani 1 1 d . . . . .
N15 N 0.5327(10) -0.0993(5) -0.0834(4) 0.107(4) Uani 1 1 d . . . . .
N12 N 0.7702(6) 0.0654(4) -0.3525(2) 0.0457(18) Uani 1 1 d . . . . .
N13 N 0.8843(7) 0.1171(5) -0.3957(3) 0.067(2) Uani 1 1 d . . . . .
N31 N 0.6997(5) -0.4874(3) -0.2739(2) 0.0303(15) Uani 1 1 d . . . . .
N11 N 0.6876(5) -0.0225(4) -0.2560(2) 0.0349(16) Uani 1 1 d . . . . .
C43 C 0.5890(8) -0.4245(5) -0.1304(3) 0.045(2) Uani 1 1 d . . . . .
C42 C 0.6362(6) -0.4500(4) -0.2036(3) 0.0295(18) Uani 1 1 d . . . . .
C44 C 0.5476(12) -0.4070(6) -0.0490(5) 0.090(4) Uani 1 1 d . . . . .
H44A H 0.546130 -0.439856 -0.021619 0.108 Uiso 1 1 calc R U . . .
H44B H 0.614221 -0.378476 -0.040897 0.108 Uiso 1 1 calc R U . . .
C45 C 0.4595(13) -0.3611(9) -0.0569(6) 0.123(5) Uani 1 1 d . . . . .
H45A H 0.462899 -0.330667 -0.028436 0.185 Uiso 1 1 calc R U . . .
H45B H 0.394017 -0.389938 -0.062896 0.185 Uiso 1 1 calc R U . . .
H45C H 0.459641 -0.330593 -0.085070 0.185 Uiso 1 1 calc R U . . .
C46 C 0.4991(7) -0.5257(5) -0.0980(3) 0.047(2) Uani 1 1 d . . . . .
H46A H 0.473827 -0.540720 -0.132138 0.056 Uiso 1 1 calc R U . . .
H46B H 0.437611 -0.526746 -0.082474 0.056 Uiso 1 1 calc R U . . .
C47 C 0.5864(9) -0.5788(6) -0.0716(4) 0.073(3) Uani 1 1 d . . . . .
H47A H 0.554429 -0.626160 -0.068928 0.109 Uiso 1 1 calc R U . . .
H47B H 0.617958 -0.560242 -0.039277 0.109 Uiso 1 1 calc R U . . .
H47C H 0.641851 -0.583412 -0.090055 0.109 Uiso 1 1 calc R U . . .
C37 C 0.8757(8) -0.5295(5) -0.4017(3) 0.053(2) Uani 1 1 d . . . . .
C36 C 0.7765(6) -0.5046(5) -0.3430(3) 0.0361(19) Uani 1 1 d . . . . .
C38 C 1.0372(9) -0.5407(7) -0.3356(4) 0.072(3) Uani 1 1 d . . . . .
H38A H 1.106275 -0.564715 -0.334620 0.087 Uiso 1 1 calc R U . . .
H38B H 0.993225 -0.573297 -0.320513 0.087 Uiso 1 1 calc R U . . .
C39 C 1.0558(9) -0.4706(8) -0.3077(5) 0.093(4) Uani 1 1 d . . . . .
H39A H 1.098047 -0.479948 -0.275022 0.139 Uiso 1 1 calc R U . . .
H39B H 0.987190 -0.449427 -0.305780 0.139 Uiso 1 1 calc R U . . .
H39C H 1.094402 -0.436895 -0.324191 0.139 Uiso 1 1 calc R U . . .
C40 C 1.0533(9) -0.5125(7) -0.4209(4) 0.084(4) Uani 1 1 d . . . . .
H40A H 1.013434 -0.485160 -0.449135 0.101 Uiso 1 1 calc R U . . .
H40B H 1.115064 -0.482926 -0.404579 0.101 Uiso 1 1 calc R U . . .
C41 C 1.0913(15) -0.5816(10) -0.4371(6) 0.149(7) Uani 1 1 d . . . . .
H41A H 1.139010 -0.571767 -0.458775 0.223 Uiso 1 1 calc R U . . .
H41B H 1.030218 -0.609904 -0.454273 0.223 Uiso 1 1 calc R U . . .
H41C H 1.129901 -0.608799 -0.408985 0.223 Uiso 1 1 calc R U . . .
C23 C 0.5863(8) -0.1190(5) -0.1166(3) 0.047(2) Uani 1 1 d . . . . .
C22 C 0.6377(7) -0.0755(5) -0.1869(3) 0.037(2) Uani 1 1 d . . . . .
C24 C 0.4738(9) -0.0196(7) -0.0854(4) 0.081(3) Uani 1 1 d . . . . .
H24A H 0.456970 0.001742 -0.118206 0.097 Uiso 1 1 calc R U . . .
H24B H 0.409716 -0.020277 -0.071700 0.097 Uiso 1 1 calc R U . . .
C25 C 0.5605(10) 0.0119(9) -0.0553(4) 0.102(4) Uani 1 1 d . . . . .
H25A H 0.547976 0.063811 -0.053216 0.153 Uiso 1 1 calc R U . . .
H25B H 0.624051 0.003841 -0.068098 0.153 Uiso 1 1 calc R U . . .
H25C H 0.571102 -0.009627 -0.023032 0.153 Uiso 1 1 calc R U . . .
C17 C 0.8148(8) 0.0621(5) -0.3924(4) 0.058(3) Uani 1 1 d . . . . .
C16 C 0.7470(6) 0.0121(5) -0.3269(3) 0.041(2) Uani 1 1 d . . . . .
C18 C 0.9190(9) 0.1703(6) -0.3560(4) 0.075(3) Uani 1 1 d . . . . .
H18A H 0.917822 0.146840 -0.324770 0.090 Uiso 1 1 calc R U . . .
H18B H 0.993270 0.185021 -0.355011 0.090 Uiso 1 1 calc R U . . .
C19 C 0.8503(15) 0.2357(9) -0.3616(5) 0.153(7) Uani 1 1 d . . . . .
H19A H 0.890271 0.275912 -0.343827 0.230 Uiso 1 1 calc R U . . .
H19B H 0.787060 0.225910 -0.348897 0.230 Uiso 1 1 calc R U . . .
H19C H 0.828297 0.248243 -0.395949 0.230 Uiso 1 1 calc R U . . .
C20 C 0.9264(10) 0.1267(7) -0.4391(4) 0.088(4) Uani 1 1 d . . . . .
H20A H 0.938499 0.078649 -0.452106 0.106 Uiso 1 1 calc R U . . .
H20B H 0.996141 0.151518 -0.430084 0.106 Uiso 1 1 calc R U . . .
C21 C 0.8538(12) 0.1696(9) -0.4783(5) 0.113(5) Uani 1 1 d . . . . .
H21A H 0.886353 0.174042 -0.506160 0.170 Uiso 1 1 calc R U . . .
H21B H 0.785099 0.144851 -0.488062 0.170 Uiso 1 1 calc R U . . .
H21C H 0.842787 0.217779 -0.466023 0.170 Uiso 1 1 calc R U . . .
C31 C 0.6527(6) -0.5092(4) -0.2384(3) 0.0320(18) Uani 1 1 d . . . . .
C32 C 0.6229(7) -0.5804(5) -0.2336(3) 0.042(2) Uani 1 1 d . . . . .
H32 H 0.587200 -0.594125 -0.209219 0.050 Uiso 1 1 calc R U . . .
C33 C 0.6474(7) -0.6315(5) -0.2662(3) 0.047(2) Uani 1 1 d . . . . .
H33 H 0.629861 -0.680894 -0.263544 0.057 Uiso 1 1 calc R U . . .
C34 C 0.6976(7) -0.6090(5) -0.3022(3) 0.045(2) Uani 1 1 d . . . . .
H34 H 0.714157 -0.642701 -0.324618 0.055 Uiso 1 1 calc R U . . .
C35 C 0.7230(6) -0.5367(4) -0.3050(3) 0.0334(18) Uani 1 1 d . . . . .
C1 C 0.6891(7) -0.2395(6) -0.3856(3) 0.059(2) Uani 1 1 d . . . . .
H1A H 0.699971 -0.282849 -0.403676 0.089 Uiso 1 1 calc R U . . .
H1B H 0.714787 -0.197126 -0.400137 0.089 Uiso 1 1 calc R U . . .
H1C H 0.612992 -0.233892 -0.386554 0.089 Uiso 1 1 calc R U . . .
C11 C 0.6466(6) -0.0101(4) -0.2161(3) 0.0350(19) Uani 1 1 d . . . . .
C12 C 0.6141(6) 0.0589(4) -0.2047(3) 0.0366(19) Uani 1 1 d . . . . .
H12 H 0.587425 0.066734 -0.176587 0.044 Uiso 1 1 calc R U . . .
C13 C 0.6224(7) 0.1164(5) -0.2365(3) 0.042(2) Uani 1 1 d . . . . .
H13 H 0.598867 0.163389 -0.230666 0.051 Uiso 1 1 calc R U . . .
C14 C 0.6660(7) 0.1030(5) -0.2770(3) 0.042(2) Uani 1 1 d . . . . .
H14 H 0.673760 0.141117 -0.298285 0.051 Uiso 1 1 calc R U . . .
C15 C 0.6978(6) 0.0325(4) -0.2853(3) 0.0324(18) Uani 1 1 d . . . . .
P1 P 0.04825(17) -0.21413(14) -0.37349(8) 0.0467(6) Uani 1 1 d . . . . .
C81 C 0.0118(6) -0.2593(7) -0.3237(3) 0.066(3) Uani 1 1 d . . . . .
H81A H -0.052416 -0.235449 -0.317293 0.079 Uiso 1 1 calc R U . . .
H81B H -0.007821 -0.309627 -0.333408 0.079 Uiso 1 1 calc R U . . .
C82 C 0.0989(8) -0.2609(8) -0.2757(3) 0.085(4) Uani 1 1 d . . . . .
H82A H 0.073269 -0.289462 -0.251543 0.127 Uiso 1 1 calc R U . . .
H82B H 0.113980 -0.211526 -0.263677 0.127 Uiso 1 1 calc R U . . .
H82C H 0.164063 -0.282688 -0.281559 0.127 Uiso 1 1 calc R U . . .
C76 C 0.2684(6) -0.2297(5) -0.3558(3) 0.053(2) Uani 1 1 d . . . . .
H76 H 0.270142 -0.196179 -0.330352 0.064 Uiso 1 1 calc R U . . .
C75 C 0.3643(6) -0.2569(6) -0.3643(3) 0.054(2) Uani 1 1 d . . . . .
H75 H 0.430461 -0.241008 -0.345054 0.065 Uiso 1 1 calc R U . . .
C74 C 0.3621(7) -0.3069(6) -0.4006(4) 0.060(3) Uani 1 1 d . . . . .
H74 H 0.427022 -0.325683 -0.405977 0.072 Uiso 1 1 calc R U . . .
C73 C 0.2659(8) -0.3300(6) -0.4294(4) 0.072(3) Uani 1 1 d . . . . .
H73 H 0.264834 -0.364373 -0.454319 0.087 Uiso 1 1 calc R U . . .
C72 C 0.1687(7) -0.3013(6) -0.4212(4) 0.058(3) Uani 1 1 d . . . . .
H72 H 0.102567 -0.316348 -0.440829 0.069 Uiso 1 1 calc R U . . .
C71 C 0.1704(5) -0.2514(5) -0.3844(3) 0.0432(19) Uani 1 1 d . . . . .
C56 C -0.1029(8) -0.2962(6) -0.4377(4) 0.068(3) Uani 1 1 d . . . . .
H56 H -0.082228 -0.335212 -0.416000 0.081 Uiso 1 1 calc R U . . .
C55 C -0.1811(9) -0.3066(8) -0.4818(5) 0.083(4) Uani 1 1 d . . . . .
H55 H -0.216394 -0.351631 -0.488836 0.099 Uiso 1 1 calc R U . . .
C54 C -0.2043(9) -0.2496(12) -0.5140(4) 0.095(4) Uani 1 1 d . . . . .
H54 H -0.251227 -0.257382 -0.544503 0.114 Uiso 1 1 calc R U . . .
C53 C -0.1615(10) -0.1823(10) -0.5031(5) 0.101(5) Uani 1 1 d . . . . .
H53 H -0.181258 -0.143774 -0.525415 0.121 Uiso 1 1 calc R U . . .
C52 C -0.0884(7) -0.1702(7) -0.4591(4) 0.074(3) Uani 1 1 d . . . . .
H52 H -0.060503 -0.123156 -0.451185 0.088 Uiso 1 1 calc R U . . .
C51 C -0.0566(7) -0.2270(6) -0.4269(4) 0.054(2) Uani 1 1 d . . . . .
C66 C 0.1258(7) -0.0794(5) -0.3896(4) 0.053(2) Uani 1 1 d . . . . .
H66 H 0.152278 -0.102328 -0.414398 0.064 Uiso 1 1 calc R U . . .
C65 C 0.1416(7) -0.0057(6) -0.3815(4) 0.064(3) Uani 1 1 d . . . . .
H65 H 0.179384 0.020754 -0.400933 0.076 Uiso 1 1 calc R U . . .
C64 C 0.1037(8) 0.0301(7) -0.3460(5) 0.075(3) Uani 1 1 d . . . . .
H64 H 0.113839 0.080565 -0.341224 0.091 Uiso 1 1 calc R U . . .
C63 C 0.0500(9) -0.0103(7) -0.3172(5) 0.075(3) Uani 1 1 d . . . . .
H63 H 0.026703 0.013012 -0.291693 0.090 Uiso 1 1 calc R U . . .
C62 C 0.0295(7) -0.0846(6) -0.3252(4) 0.058(3) Uani 1 1 d . . . . .
H62 H -0.011111 -0.110527 -0.306789 0.070 Uiso 1 1 calc R U . . .
C61 C 0.0712(6) -0.1198(5) -0.3614(3) 0.044(2) Uani 1 1 d . . . . .
C26 C 0.5144(12) -0.1525(7) -0.0461(4) 0.094(4) Uani 1 1 d . . . . .
H26A H 0.559120 -0.195793 -0.046840 0.113 Uiso 1 1 calc R U . . .
H26B H 0.536094 -0.130598 -0.013598 0.113 Uiso 1 1 calc R U . . .
C27 C 0.4021(13) -0.1742(9) -0.0549(7) 0.154(8) Uani 1 1 d . . . . .
H27A H 0.392779 -0.208796 -0.030061 0.232 Uiso 1 1 calc R U . . .
H27B H 0.357840 -0.131581 -0.053586 0.232 Uiso 1 1 calc R U . . .
H27C H 0.380844 -0.196715 -0.086797 0.232 Uiso 1 1 calc R U . . .

loop_
_atom_site_aniso_label
_atom_site_aniso_U_11
_atom_site_aniso_U_22
_atom_site_aniso_U_33
_atom_site_aniso_U_23
_atom_site_aniso_U_13
_atom_site_aniso_U_12
U2 0.03605(18) 0.03145(17) 0.03675(17) 0.00053(15) 0.01504(14) 0.00015(15)
U3 0.03032(17) 0.03122(16) 0.03429(16) -0.00017(14) 0.01208(13) 0.00199(14)
U1 0.04209(16) 0.03167(17) 0.03444(16) 0.00014(14) 0.01554(12) 0.00209(14)
S21 0.0737(19) 0.107(3) 0.0464(15) 0.0024(16) 0.0108(14) 0.0005(17)
S11 0.0788(19) 0.077(2) 0.0671(18) -0.0106(15) 0.0231(15) -0.0096(16)
O33 0.125(6) 0.032(4) 0.060(4) 0.000(3) 0.055(4) -0.007(4)
O30 0.036(3) 0.039(3) 0.050(3) -0.002(3) 0.014(3) -0.002(3)
O40 0.034(3) 0.047(4) 0.053(3) -0.002(3) 0.013(3) -0.002(3)
O60 0.033(3) 0.050(4) 0.038(3) -0.005(3) 0.009(2) -0.001(3)
O32 0.052(3) 0.027(3) 0.033(3) 0.005(2) 0.021(3) 0.002(3)
O50 0.033(3) 0.044(3) 0.041(3) 0.002(3) 0.011(2) 0.000(3)
O20 0.048(3) 0.065(5) 0.049(3) 0.002(3) 0.004(3) 0.007(3)
O10 0.042(3) 0.046(4) 0.066(4) -0.015(3) 0.020(3) -0.003(3)
O2 0.043(3) 0.038(3) 0.037(3) -0.002(3) 0.014(2) 0.002(3)
O1 0.046(3) 0.039(3) 0.047(3) 0.004(3) 0.019(2) 0.001(3)
O31 0.052(4) 0.032(3) 0.041(3) -0.009(3) 0.022(3) 0.000(3)
O13 0.086(5) 0.035(4) 0.040(3) 0.001(3) 0.031(3) 0.010(3)
O12 0.053(3) 0.030(3) 0.035(3) -0.001(3) 0.022(3) -0.003(3)
O11 0.053(4) 0.042(4) 0.046(4) 0.004(3) 0.027(3) 0.000(3)
N34 0.031(3) 0.037(4) 0.039(4) 0.001(3) 0.013(3) 0.004(3)
N35 0.081(5) 0.043(4) 0.047(4) -0.001(3) 0.036(4) -0.015(4)
N32 0.052(4) 0.042(4) 0.039(4) -0.005(3) 0.024(4) 0.004(3)
N33 0.048(5) 0.078(6) 0.061(5) 0.009(4) 0.019(4) 0.014(4)
N14 0.067(5) 0.037(4) 0.055(5) 0.005(4) 0.031(4) 0.010(4)
N15 0.203(12) 0.062(6) 0.101(8) 0.021(5) 0.127(9) 0.029(6)
N12 0.054(4) 0.047(5) 0.043(4) 0.015(4) 0.024(4) -0.004(4)
N13 0.078(6) 0.059(6) 0.072(6) 0.000(5) 0.034(5) -0.007(5)
N31 0.032(4) 0.030(4) 0.031(3) -0.001(3) 0.010(3) 0.002(3)
N11 0.033(4) 0.035(4) 0.038(4) -0.002(3) 0.011(3) -0.006(3)
C43 0.066(6) 0.033(5) 0.041(5) -0.001(4) 0.024(5) 0.000(4)
C42 0.037(5) 0.026(5) 0.024(4) -0.001(3) 0.005(3) 0.003(3)
C44 0.149(11) 0.044(6) 0.104(8) -0.004(5) 0.089(9) -0.005(6)
C45 0.133(12) 0.122(13) 0.118(12) -0.007(10) 0.035(10) 0.020(9)
C46 0.055(5) 0.044(5) 0.042(5) 0.004(4) 0.012(4) -0.011(4)
C47 0.081(7) 0.069(7) 0.071(7) 0.023(6) 0.024(6) 0.005(6)
C37 0.058(6) 0.053(6) 0.051(6) -0.009(5) 0.022(5) 0.007(5)
C36 0.027(4) 0.045(6) 0.036(5) 0.001(4) 0.006(4) 0.005(4)
C38 0.060(7) 0.098(10) 0.053(7) 0.019(6) 0.001(5) 0.017(6)
C39 0.048(7) 0.124(12) 0.097(10) -0.011(9) -0.002(6) 0.016(7)
C40 0.075(8) 0.113(11) 0.075(8) 0.014(7) 0.040(6) 0.015(7)
C41 0.200(18) 0.145(16) 0.144(14) 0.002(12) 0.131(14) 0.048(13)
C23 0.061(6) 0.044(6) 0.045(5) 0.003(4) 0.030(5) 0.001(5)
C22 0.046(5) 0.036(5) 0.031(5) -0.008(4) 0.013(4) -0.001(4)
C24 0.056(6) 0.129(9) 0.063(7) 0.009(6) 0.024(5) -0.006(6)
C25 0.087(8) 0.156(12) 0.068(8) -0.015(8) 0.028(6) -0.036(8)
C17 0.064(6) 0.049(6) 0.061(6) 0.007(5) 0.016(5) 0.004(5)
C16 0.032(5) 0.044(6) 0.046(5) -0.001(4) 0.004(4) -0.005(4)
C18 0.075(7) 0.075(8) 0.073(7) -0.002(6) 0.014(6) -0.010(6)
C19 0.244(19) 0.106(13) 0.100(11) -0.011(10) 0.021(11) 0.094(14)
C20 0.088(8) 0.109(11) 0.081(8) 0.011(7) 0.049(7) -0.007(7)
C21 0.137(12) 0.131(14) 0.078(9) 0.042(9) 0.037(9) -0.006(10)
C31 0.024(4) 0.033(5) 0.037(4) 0.004(4) 0.002(3) 0.000(3)
C32 0.039(5) 0.040(5) 0.046(5) 0.004(4) 0.011(4) 0.002(4)
C33 0.048(5) 0.037(6) 0.058(6) -0.002(4) 0.014(4) -0.004(4)
C34 0.053(5) 0.043(6) 0.041(5) -0.006(4) 0.010(4) 0.002(4)
C35 0.036(4) 0.030(5) 0.035(5) 0.001(4) 0.009(4) 0.003(4)
C1 0.066(5) 0.070(7) 0.043(5) -0.001(5) 0.014(4) 0.001(6)
C11 0.036(5) 0.036(5) 0.035(5) -0.003(4) 0.012(4) -0.001(4)
C12 0.036(4) 0.029(5) 0.046(5) 0.003(4) 0.012(4) 0.002(4)
C13 0.039(5) 0.036(5) 0.048(5) -0.005(4) 0.003(4) -0.001(4)
C14 0.046(5) 0.034(5) 0.042(5) 0.000(4) -0.001(4) -0.001(4)
C15 0.027(4) 0.037(5) 0.034(5) 0.005(4) 0.009(3) -0.011(4)
P1 0.0330(11) 0.0575(16) 0.0495(14) 0.0030(11) 0.0091(10) 0.0027(10)
C81 0.035(4) 0.097(9) 0.069(6) 0.019(6) 0.016(4) -0.001(6)
C82 0.065(6) 0.134(12) 0.055(6) 0.028(7) 0.014(5) -0.005(8)
C76 0.039(5) 0.061(7) 0.059(6) -0.005(5) 0.012(4) -0.001(4)
C75 0.036(4) 0.060(6) 0.062(6) 0.009(5) 0.002(4) 0.001(5)
C74 0.039(5) 0.081(8) 0.060(6) 0.007(6) 0.010(5) 0.013(5)
C73 0.060(7) 0.079(8) 0.079(7) -0.012(6) 0.017(6) 0.016(6)
C72 0.037(5) 0.056(7) 0.074(7) 0.000(5) 0.000(5) 0.008(4)
C71 0.033(4) 0.050(6) 0.044(5) 0.004(5) 0.005(3) 0.001(4)
C56 0.069(7) 0.063(8) 0.068(7) -0.011(6) 0.009(6) 0.008(6)
C55 0.052(7) 0.113(11) 0.082(9) -0.036(8) 0.011(6) -0.009(7)
C54 0.063(7) 0.164(15) 0.054(7) -0.013(10) 0.005(5) -0.017(10)
C53 0.070(8) 0.152(15) 0.075(9) 0.034(9) 0.004(7) -0.020(9)
C52 0.039(5) 0.097(10) 0.075(7) 0.018(7) -0.007(5) -0.005(6)
C51 0.039(5) 0.057(7) 0.066(6) -0.002(5) 0.011(4) 0.009(5)
C66 0.044(5) 0.052(7) 0.065(6) -0.008(5) 0.013(5) 0.003(5)
C65 0.044(5) 0.068(8) 0.075(7) 0.000(6) 0.005(5) 0.001(5)
C64 0.047(6) 0.064(8) 0.106(9) -0.021(7) -0.004(6) 0.002(6)
C63 0.052(7) 0.076(9) 0.096(9) -0.032(7) 0.013(6) 0.005(6)
C62 0.040(5) 0.070(8) 0.066(7) -0.005(5) 0.015(5) 0.006(5)
C61 0.024(4) 0.056(6) 0.052(5) 0.000(4) 0.008(4) 0.005(4)
C26 0.163(11) 0.066(7) 0.084(8) 0.014(6) 0.093(8) 0.017(8)
C27 0.138(11) 0.121(14) 0.24(2) 0.094(13) 0.111(13) 0.056(10)

loop_
_atom_type_symbol
_atom_type_description
_atom_type_scat_dispersion_real
_atom_type_scat_dispersion_imag
_atom_type_scat_source
C C 0.0033 0.0016 'International Tables Vol C Tables 4.2.6.8 and 6.1.1.4'
H H 0.0000 0.0000 'International Tables Vol C Tables 4.2.6.8 and 6.1.1.4'
N N 0.0061 0.0033 'International Tables Vol C Tables 4.2.6.8 and 6.1.1.4'
O O 0.0106 0.0060 'International Tables Vol C Tables 4.2.6.8 and 6.1.1.4'
P P 0.1023 0.0942 'International Tables Vol C Tables 4.2.6.8 and 6.1.1.4'
S S 0.1246 0.1234 'International Tables Vol C Tables 4.2.6.8 and 6.1.1.4'
U U -9.6767 9.6646 'International Tables Vol C Tables 4.2.6.8 and 6.1.1.4'

loop_
_geom_angle_atom_site_label_1
_geom_angle_atom_site_label_2
_geom_angle_atom_site_label_3
_geom_angle
_geom_angle_site_symmetry_1
_geom_angle_site_symmetry_3
_geom_angle_publ_flag
U3 U2 U1 61.648(8) . . ?
O30 U2 U3 91.54(19) . . ?
O30 U2 U1 91.50(17) . . ?
O30 U2 O2 89.0(2) . . ?
O30 U2 O1 91.5(2) . . ?
O30 U2 O12 89.2(2) . . ?
O30 U2 O11 91.3(2) . . ?
O30 U2 N11 84.1(2) . . ?
O40 U2 U3 90.4(2) . . ?
O40 U2 U1 90.30(18) . . ?
O40 U2 O30 177.8(3) . . ?
O40 U2 O2 91.9(2) . . ?
O40 U2 O1 90.7(2) . . ?
O40 U2 O12 91.4(2) . . ?
O40 U2 O11 86.6(2) . . ?
O40 U2 N11 94.3(2) . . ?
O2 U2 U3 38.32(13) . . ?
O2 U2 U1 99.93(13) . . ?
O2 U2 O12 138.60(18) . . ?
O2 U2 N11 157.88(19) . . ?
O1 U2 U3 33.48(13) . . ?
O1 U2 U1 28.17(13) . . ?
O1 U2 O2 71.77(18) . . ?
O1 U2 O12 66.93(18) . . ?
O1 U2 O11 166.66(19) . . ?
O1 U2 N11 129.25(19) . . ?
O12 U2 U3 100.41(12) . . ?
O12 U2 U1 38.78(12) . . ?
O12 U2 N11 62.50(19) . . ?
O11 U2 U3 133.38(14) . . ?
O11 U2 U1 164.59(14) . . ?
O11 U2 O2 95.25(18) . . ?
O11 U2 O12 126.15(18) . . ?
O11 U2 N11 64.0(2) . . ?
N11 U2 U3 162.30(13) . . ?
N11 U2 U1 101.24(14) . . ?
U2 U3 U1 61.471(8) . . ?
O60 U3 U2 91.14(19) . . ?
O60 U3 U1 88.00(16) . . ?
O60 U3 O32 90.8(2) . . ?
O60 U3 O50 176.5(3) . . ?
O60 U3 O2 94.3(2) . . ?
O60 U3 O1 89.6(2) . . ?
O60 U3 O31 86.6(2) . . ?
O60 U3 N31 92.1(2) . . ?
O32 U3 U2 99.85(12) . . ?
O32 U3 U1 38.57(12) . . ?
O32 U3 N31 61.71(17) . . ?
O50 U3 U2 92.33(18) . . ?
O50 U3 U1 94.15(16) . . ?
O50 U3 O32 89.1(2) . . ?
O50 U3 O2 88.0(2) . . ?
O50 U3 O1 93.6(2) . . ?
O50 U3 O31 90.6(2) . . ?
O50 U3 N31 84.8(2) . . ?
O2 U3 U2 38.35(12) . . ?
O2 U3 U1 99.79(12) . . ?
O2 U3 O32 137.85(17) . . ?
O2 U3 N31 159.14(18) . . ?
O1 U3 U2 33.44(13) . . ?
O1 U3 U1 28.03(13) . . ?
O1 U3 O32 66.47(18) . . ?
O1 U3 O2 71.76(18) . . ?
O1 U3 O31 166.47(18) . . ?
O1 U3 N31 128.16(18) . . ?
O31 U3 U2 133.58(13) . . ?
O31 U3 U1 164.06(14) . . ?
O31 U3 O32 126.52(18) . . ?
O31 U3 O2 95.56(18) . . ?
O31 U3 N31 65.02(19) . . ?
N31 U3 U2 161.31(12) . . ?
N31 U3 U1 100.25(13) . . ?
U2 U1 U3 56.880(8) . . ?
O33 U1 U2 164.09(14) . . ?
O33 U1 U3 107.28(14) . . ?
O33 U1 O32 68.66(18) . . ?
O33 U1 O13 87.8(2) . . ?
O33 U1 O12 156.97(18) . . ?
O32 U1 U2 95.69(11) . . ?
O32 U1 U3 38.99(11) . . ?
O32 U1 O12 134.29(15) . . ?
O20 U1 U2 91.59(19) . . ?
O20 U1 U3 90.55(19) . . ?
O20 U1 O33 86.7(3) . . ?
O20 U1 O32 93.4(2) . . ?
O20 U1 O1 91.5(2) . . ?
O20 U1 O13 90.6(3) . . ?
O20 U1 O12 92.8(2) . . ?
O10 U1 U2 91.44(19) . . ?
O10 U1 U3 92.03(17) . . ?
O10 U1 O33 90.7(3) . . ?
O10 U1 O32 87.4(2) . . ?
O10 U1 O20 176.8(3) . . ?
O10 U1 O1 91.7(2) . . ?
O10 U1 O13 87.4(2) . . ?
O10 U1 O12 88.8(2) . . ?
O1 U1 U2 28.49(15) . . ?
O1 U1 U3 28.39(15) . . ?
O1 U1 O33 135.7(2) . . ?
O1 U1 O32 67.24(19) . . ?
O1 U1 O13 136.5(2) . . ?
O1 U1 O12 67.35(19) . . ?
O13 U1 U2 108.04(14) . . ?
O13 U1 U3 164.90(14) . . ?
O13 U1 O32 155.83(18) . . ?
O13 U1 O12 69.17(18) . . ?
O12 U1 U2 38.88(11) . . ?
O12 U1 U3 95.74(11) . . ?
C43 O33 U1 135.6(6) . . ?
U1 O32 U3 102.45(18) . . ?
C42 O32 U3 126.1(4) . . ?
C42 O32 U1 131.2(4) . . ?
U3 O2 U2 103.33(17) . . ?
C1 O2 U2 115.4(5) . . ?
C1 O2 U3 119.3(5) . . ?
U2 O1 U3 113.1(2) . . ?
U1 O1 U2 123.3(3) . . ?
U1 O1 U3 123.6(3) . . ?
C36 O31 U3 125.6(5) . . ?
C23 O13 U1 137.5(5) . . ?
U1 O12 U2 102.34(18) . . ?
C22 O12 U2 124.4(5) . . ?
C22 O12 U1 132.4(4) . . ?
C16 O11 U2 126.8(5) . . ?
C42 N34 C43 121.6(7) . . ?
C43 N35 C44 119.2(8) . . ?
C43 N35 C46 122.8(7) . . ?
C46 N35 C44 117.7(7) . . ?
C36 N32 C37 120.5(7) . . ?
C37 N33 C38 122.4(8) . . ?
C37 N33 C40 121.6(9) . . ?
C38 N33 C40 115.9(8) . . ?
C22 N14 C23 121.7(7) . . ?
C23 N15 C24 121.5(8) . . ?
C23 N15 C26 120.4(9) . . ?
C26 N15 C24 117.8(7) . . ?
C16 N12 C17 127.9(8) . . ?
C17 N13 C18 121.8(8) . . ?
C17 N13 C20 121.2(9) . . ?
C20 N13 C18 117.0(9) . . ?
C31 N31 U3 122.2(5) . . ?
C31 N31 C35 119.3(7) . . ?
C35 N31 U3 118.1(5) . . ?
C11 N11 U2 121.2(5) . . ?
C15 N11 U2 118.7(5) . . ?
C15 N11 C11 119.6(7) . . ?
O33 C43 N34 125.3(7) . . ?
O33 C43 N35 118.4(7) . . ?
N35 C43 N34 116.1(8) . . ?
O32 C42 N34 130.2(7) . . ?
O32 C42 C31 114.0(6) . . ?
N34 C42 C31 115.8(7) . . ?
N35 C44 H44A 110.1 . . ?
N35 C44 H44B 110.1 . . ?
H44A C44 H44B 108.4 . . ?
C45 C44 N35 108.2(13) . . ?
C45 C44 H44A 110.1 . . ?
C45 C44 H44B 110.1 . . ?
C44 C45 H45A 109.5 . . ?
C44 C45 H45B 109.5 . . ?
C44 C45 H45C 109.5 . . ?
H45A C45 H45B 109.5 . . ?
H45A C45 H45C 109.5 . . ?
H45B C45 H45C 109.5 . . ?
N35 C46 H46A 109.7 . . ?
N35 C46 H46B 109.7 . . ?
N35 C46 C47 109.7(8) . . ?
H46A C46 H46B 108.2 . . ?
C47 C46 H46A 109.7 . . ?
C47 C46 H46B 109.7 . . ?
C46 C47 H47A 109.5 . . ?
C46 C47 H47B 109.5 . . ?
C46 C47 H47C 109.5 . . ?
H47A C47 H47B 109.5 . . ?
H47A C47 H47C 109.5 . . ?
H47B C47 H47C 109.5 . . ?
N32 C37 S21 118.5(7) . . ?
N33 C37 S21 125.3(7) . . ?
N33 C37 N32 115.8(8) . . ?
O31 C36 N32 128.7(7) . . ?
O31 C36 C35 116.7(7) . . ?
N32 C36 C35 114.5(8) . . ?
N33 C38 H38A 109.6 . . ?
N33 C38 H38B 109.6 . . ?
N33 C38 C39 110.3(10) . . ?
H38A C38 H38B 108.1 . . ?
C39 C38 H38A 109.6 . . ?
C39 C38 H38B 109.6 . . ?
C38 C39 H39A 109.5 . . ?
C38 C39 H39B 109.5 . . ?
C38 C39 H39C 109.5 . . ?
H39A C39 H39B 109.5 . . ?
H39A C39 H39C 109.5 . . ?
H39B C39 H39C 109.5 . . ?
N33 C40 H40A 109.7 . . ?
N33 C40 H40B 109.7 . . ?
H40A C40 H40B 108.2 . . ?
C41 C40 N33 110.0(11) . . ?
C41 C40 H40A 109.7 . . ?
C41 C40 H40B 109.7 . . ?
C40 C41 H41A 109.5 . . ?
C40 C41 H41B 109.5 . . ?
C40 C41 H41C 109.5 . . ?
H41A C41 H41B 109.5 . . ?
H41A C41 H41C 109.5 . . ?
H41B C41 H41C 109.5 . . ?
O13 C23 N14 126.6(7) . . ?
O13 C23 N15 119.3(8) . . ?
N15 C23 N14 114.1(8) . . ?
O12 C22 N14 129.0(8) . . ?
O12 C22 C11 116.7(6) . . ?
N14 C22 C11 114.2(7) . . ?
N15 C24 H24A 113.1 . . ?
N15 C24 H24B 113.1 . . ?
H24A C24 H24B 110.5 . . ?
C25 C24 N15 93.2(11) . . ?
C25 C24 H24A 113.1 . . ?
C25 C24 H24B 113.1 . . ?
C24 C25 H25A 109.5 . . ?
C24 C25 H25B 109.5 . . ?
C24 C25 H25C 109.5 . . ?
H25A C25 H25B 109.5 . . ?
H25A C25 H25C 109.5 . . ?
H25B C25 H25C 109.5 . . ?
N12 C17 S11 122.9(7) . . ?
N13 C17 S11 121.9(7) . . ?
N13 C17 N12 114.9(9) . . ?
O11 C16 C15 115.3(7) . . ?
N12 C16 O11 128.8(8) . . ?
N12 C16 C15 115.8(8) . . ?
N13 C18 H18A 109.0 . . ?
N13 C18 H18B 109.0 . . ?
H18A C18 H18B 107.8 . . ?
C19 C18 N13 112.8(11) . . ?
C19 C18 H18A 109.0 . . ?
C19 C18 H18B 109.0 . . ?
C18 C19 H19A 109.5 . . ?
C18 C19 H19B 109.5 . . ?
C18 C19 H19C 109.5 . . ?
H19A C19 H19B 109.5 . . ?
H19A C19 H19C 109.5 . . ?
H19B C19 H19C 109.5 . . ?
N13 C20 H20A 108.9 . . ?
N13 C20 H20B 108.9 . . ?
N13 C20 C21 113.5(10) . . ?
H20A C20 H20B 107.7 . . ?
C21 C20 H20A 108.9 . . ?
C21 C20 H20B 108.9 . . ?
C20 C21 H21A 109.5 . . ?
C20 C21 H21B 109.5 . . ?
C20 C21 H21C 109.5 . . ?
H21A C21 H21B 109.5 . . ?
H21A C21 H21C 109.5 . . ?
H21B C21 H21C 109.5 . . ?
N31 C31 C42 114.8(7) . . ?
N31 C31 C32 122.6(7) . . ?
C32 C31 C42 122.6(7) . . ?
C31 C32 H32 121.1 . . ?
C31 C32 C33 117.9(7) . . ?
C33 C32 H32 121.1 . . ?
C32 C33 H33 120.3 . . ?
C34 C33 C32 119.4(8) . . ?
C34 C33 H33 120.3 . . ?
C33 C34 H34 120.4 . . ?
C35 C34 C33 119.1(8) . . ?
C35 C34 H34 120.4 . . ?
N31 C35 C36 113.7(7) . . ?
N31 C35 C34 121.7(7) . . ?
C34 C35 C36 124.6(7) . . ?
O2 C1 H1A 109.5 . . ?
O2 C1 H1B 109.5 . . ?
O2 C1 H1C 109.5 . . ?
H1A C1 H1B 109.5 . . ?
H1A C1 H1C 109.5 . . ?
H1B C1 H1C 109.5 . . ?
N11 C11 C22 114.6(7) . . ?
N11 C11 C12 122.1(7) . . ?
C12 C11 C22 123.3(7) . . ?
C11 C12 H12 121.0 . . ?
C11 C12 C13 117.9(7) . . ?
C13 C12 H12 121.0 . . ?
C12 C13 H13 120.3 . . ?
C14 C13 C12 119.3(8) . . ?
C14 C13 H13 120.3 . . ?
C13 C14 H14 120.5 . . ?
C15 C14 C13 119.0(8) . . ?
C15 C14 H14 120.5 . . ?
N11 C15 C16 114.3(7) . . ?
N11 C15 C14 122.0(7) . . ?
C14 C15 C16 123.7(7) . . ?
C81 P1 C71 110.5(4) . . ?
C81 P1 C51 108.8(4) . . ?
C51 P1 C71 108.7(4) . . ?
C61 P1 C81 111.4(5) . . ?
C61 P1 C71 107.0(4) . . ?
C61 P1 C51 110.5(4) . . ?
P1 C81 H81A 108.3 . . ?
P1 C81 H81B 108.3 . . ?
H81A C81 H81B 107.4 . . ?
C82 C81 P1 115.8(6) . . ?
C82 C81 H81A 108.3 . . ?
C82 C81 H81B 108.3 . . ?
C81 C82 H82A 109.5 . . ?
C81 C82 H82B 109.5 . . ?
C81 C82 H82C 109.5 . . ?
H82A C82 H82B 109.5 . . ?
H82A C82 H82C 109.5 . . ?
H82B C82 H82C 109.5 . . ?
C75 C76 H76 119.6 . . ?
C71 C76 H76 119.6 . . ?
C71 C76 C75 120.7(9) . . ?
C76 C75 H75 120.1 . . ?
C74 C75 C76 119.8(8) . . ?
C74 C75 H75 120.1 . . ?
C75 C74 H74 119.6 . . ?
C75 C74 C73 120.8(9) . . ?
C73 C74 H74 119.6 . . ?
C74 C73 H73 120.4 . . ?
C74 C73 C72 119.1(10) . . ?
C72 C73 H73 120.4 . . ?
C73 C72 H72 119.8 . . ?
C71 C72 C73 120.3(9) . . ?
C71 C72 H72 119.8 . . ?
C76 C71 P1 119.8(7) . . ?
C72 C71 P1 121.0(6) . . ?
C72 C71 C76 119.2(7) . . ?
C55 C56 H56 120.3 . . ?
C51 C56 H56 120.3 . . ?
C51 C56 C55 119.4(11) . . ?
C56 C55 H55 120.7 . . ?
C54 C55 C56 118.6(12) . . ?
C54 C55 H55 120.7 . . ?
C55 C54 H54 119.0 . . ?
C53 C54 C55 122.0(12) . . ?
C53 C54 H54 119.0 . . ?
C54 C53 H53 120.0 . . ?
C54 C53 C52 120.1(13) . . ?
C52 C53 H53 120.0 . . ?
C53 C52 H52 119.9 . . ?
C51 C52 C53 120.2(12) . . ?
C51 C52 H52 119.9 . . ?
C56 C51 P1 120.0(8) . . ?
C52 C51 P1 120.3(8) . . ?
C52 C51 C56 119.5(9) . . ?
C65 C66 H66 119.8 . . ?
C65 C66 C61 120.4(9) . . ?
C61 C66 H66 119.8 . . ?
C66 C65 H65 119.1 . . ?
C64 C65 C66 121.8(10) . . ?
C64 C65 H65 119.1 . . ?
C65 C64 H64 121.0 . . ?
C65 C64 C63 118.1(11) . . ?
C63 C64 H64 121.0 . . ?
C64 C63 H63 119.1 . . ?
C64 C63 C62 121.9(10) . . ?
C62 C63 H63 119.1 . . ?
C63 C62 H62 120.8 . . ?
C63 C62 C61 118.4(9) . . ?
C61 C62 H62 120.8 . . ?
C66 C61 P1 119.7(7) . . ?
C66 C61 C62 119.4(9) . . ?
C62 C61 P1 120.8(7) . . ?
N15 C26 H26A 109.3 . . ?
N15 C26 H26B 109.3 . . ?
H26A C26 H26B 108.0 . . ?
C27 C26 N15 111.4(12) . . ?
C27 C26 H26A 109.3 . . ?
C27 C26 H26B 109.3 . . ?
C26 C27 H27A 109.5 . . ?
C26 C27 H27B 109.5 . . ?
C26 C27 H27C 109.5 . . ?
H27A C27 H27B 109.5 . . ?
H27A C27 H27C 109.5 . . ?
H27B C27 H27C 109.5 . . ?

loop_
_geom_bond_atom_site_label_1
_geom_bond_atom_site_label_2
_geom_bond_distance
_geom_bond_site_symmetry_2
_geom_bond_publ_flag
U2 U3 3.7143(5) . ?
U2 U1 3.8963(5) . ?
U2 O30 1.767(5) . ?
U2 O40 1.763(5) . ?
U2 O2 2.368(5) . ?
U2 O1 2.225(6) . ?
U2 O12 2.504(5) . ?
U2 O11 2.351(5) . ?
U2 N11 2.542(7) . ?
U3 U1 3.9029(4) . ?
U3 O60 1.773(5) . ?
U3 O32 2.515(4) . ?
U3 O50 1.774(5) . ?
U3 O2 2.367(5) . ?
U3 O1 2.227(6) . ?
U3 O31 2.349(5) . ?
U3 N31 2.542(6) . ?
U1 O33 2.331(6) . ?
U1 O32 2.492(5) . ?
U1 O20 1.764(5) . ?
U1 O10 1.761(5) . ?
U1 O1 2.202(5) . ?
U1 O13 2.342(5) . ?
U1 O12 2.498(5) . ?
S21 C37 1.682(10) . ?
S11 C17 1.705(11) . ?
O33 C43 1.285(10) . ?
O32 C42 1.283(9) . ?
O2 C1 1.458(9) . ?
O31 C36 1.282(9) . ?
O13 C23 1.259(10) . ?
O12 C22 1.286(9) . ?
O11 C16 1.294(10) . ?
N34 C43 1.365(10) . ?
N34 C42 1.292(9) . ?
N35 C43 1.335(10) . ?
N35 C44 1.544(13) . ?
N35 C46 1.469(11) . ?
N32 C37 1.406(10) . ?
N32 C36 1.289(10) . ?
N33 C37 1.331(11) . ?
N33 C38 1.465(12) . ?
N33 C40 1.490(11) . ?
N14 C23 1.394(11) . ?
N14 C22 1.306(9) . ?
N15 C23 1.325(10) . ?
N15 C24 1.638(15) . ?
N15 C26 1.489(12) . ?
N12 C17 1.369(11) . ?
N12 C16 1.286(10) . ?
N13 C17 1.360(12) . ?
N13 C18 1.473(13) . ?
N13 C20 1.452(12) . ?
N31 C31 1.336(9) . ?
N31 C35 1.339(9) . ?
N11 C11 1.361(9) . ?
N11 C15 1.327(10) . ?
C42 C31 1.508(10) . ?
C44 H44A 0.9800 . ?
C44 H44B 0.9800 . ?
C44 C45 1.381(18) . ?
C45 H45A 0.9700 . ?
C45 H45B 0.9700 . ?
C45 H45C 0.9700 . ?
C46 H46A 0.9800 . ?
C46 H46B 0.9800 . ?
C46 C47 1.538(13) . ?
C47 H47A 0.9700 . ?
C47 H47B 0.9700 . ?
C47 H47C 0.9700 . ?
C36 C35 1.509(10) . ?
C38 H38A 0.9800 . ?
C38 H38B 0.9800 . ?
C38 C39 1.498(17) . ?
C39 H39A 0.9700 . ?
C39 H39B 0.9700 . ?
C39 H39C 0.9700 . ?
C40 H40A 0.9800 . ?
C40 H40B 0.9800 . ?
C40 C41 1.466(18) . ?
C41 H41A 0.9700 . ?
C41 H41B 0.9700 . ?
C41 H41C 0.9700 . ?
C22 C11 1.472(11) . ?
C24 H24A 0.9800 . ?
C24 H24B 0.9800 . ?
C24 C25 1.360(15) . ?
C25 H25A 0.9700 . ?
C25 H25B 0.9700 . ?
C25 H25C 0.9700 . ?
C16 C15 1.496(11) . ?
C18 H18A 0.9800 . ?
C18 H18B 0.9800 . ?
C18 C19 1.472(17) . ?
C19 H19A 0.9700 . ?
C19 H19B 0.9700 . ?
C19 H19C 0.9700 . ?
C20 H20A 0.9800 . ?
C20 H20B 0.9800 . ?
C20 C21 1.492(17) . ?
C21 H21A 0.9700 . ?
C21 H21B 0.9700 . ?
C21 H21C 0.9700 . ?
C31 C32 1.374(11) . ?
C32 H32 0.9400 . ?
C32 C33 1.394(11) . ?
C33 H33 0.9400 . ?
C33 C34 1.379(11) . ?
C34 H34 0.9400 . ?
C34 C35 1.371(11) . ?
C1 H1A 0.9700 . ?
C1 H1B 0.9700 . ?
C1 H1C 0.9700 . ?
C11 C12 1.391(11) . ?
C12 H12 0.9400 . ?
C12 C13 1.402(11) . ?
C13 H13 0.9400 . ?
C13 C14 1.396(11) . ?
C14 H14 0.9400 . ?
C14 C15 1.390(11) . ?
P1 C81 1.777(9) . ?
P1 C71 1.791(8) . ?
P1 C51 1.787(10) . ?
P1 C61 1.775(10) . ?
C81 H81A 0.9800 . ?
C81 H81B 0.9800 . ?
C81 C82 1.543(12) . ?
C82 H82A 0.9700 . ?
C82 H82B 0.9700 . ?
C82 H82C 0.9700 . ?
C76 H76 0.9400 . ?
C76 C75 1.389(11) . ?
C76 C71 1.384(11) . ?
C75 H75 0.9400 . ?
C75 C74 1.370(13) . ?
C74 H74 0.9400 . ?
C74 C73 1.375(14) . ?
C73 H73 0.9400 . ?
C73 C72 1.413(12) . ?
C72 H72 0.9400 . ?
C72 C71 1.376(12) . ?
C56 H56 0.9400 . ?
C56 C55 1.419(15) . ?
C56 C51 1.403(14) . ?
C55 H55 0.9400 . ?
C55 C54 1.370(18) . ?
C54 H54 0.9400 . ?
C54 C53 1.357(19) . ?
C53 H53 0.9400 . ?
C53 C52 1.391(16) . ?
C52 H52 0.9400 . ?
C52 C51 1.380(14) . ?
C66 H66 0.9400 . ?
C66 C65 1.377(13) . ?
C66 C61 1.382(12) . ?
C65 H65 0.9400 . ?
C65 C64 1.373(14) . ?
C64 H64 0.9400 . ?
C64 C63 1.385(16) . ?
C63 H63 0.9400 . ?
C63 C62 1.397(15) . ?
C62 H62 0.9400 . ?
C62 C61 1.407(12) . ?
C26 H26A 0.9800 . ?
C26 H26B 0.9800 . ?
C26 C27 1.45(2) . ?
C27 H27A 0.9700 . ?
C27 H27B 0.9700 . ?
C27 H27C 0.9700 . ?

loop_
_geom_torsion_atom_site_label_1
_geom_torsion_atom_site_label_2
_geom_torsion_atom_site_label_3
_geom_torsion_atom_site_label_4
_geom_torsion
_geom_torsion_site_symmetry_1
_geom_torsion_site_symmetry_2
_geom_torsion_site_symmetry_3
_geom_torsion_site_symmetry_4
_geom_torsion_publ_flag
U2 O12 C22 N14 173.5(7) . . . . ?
U2 O12 C22 C11 -5.9(10) . . . . ?
U2 O11 C16 N12 178.7(7) . . . . ?
U2 O11 C16 C15 1.3(10) . . . . ?
U2 N11 C11 C22 7.4(9) . . . . ?
U2 N11 C11 C12 -171.4(6) . . . . ?
U2 N11 C15 C16 -9.8(8) . . . . ?
U2 N11 C15 C14 170.8(6) . . . . ?
U3 O32 C42 N34 -174.2(6) . . . . ?
U3 O32 C42 C31 5.4(9) . . . . ?
U3 O31 C36 N32 -167.6(7) . . . . ?
U3 O31 C36 C35 9.1(10) . . . . ?
U3 N31 C31 C42 -11.0(8) . . . . ?
U3 N31 C31 C32 169.8(6) . . . . ?
U3 N31 C35 C36 7.5(8) . . . . ?
U3 N31 C35 C34 -171.3(6) . . . . ?
U1 O33 C43 N34 35.2(15) . . . . ?
U1 O33 C43 N35 -150.2(7) . . . . ?
U1 O32 C42 N34 -1.3(12) . . . . ?
U1 O32 C42 C31 178.3(4) . . . . ?
U1 O13 C23 N14 -24.8(16) . . . . ?
U1 O13 C23 N15 152.9(9) . . . . ?
U1 O12 C22 N14 6.5(13) . . . . ?
U1 O12 C22 C11 -172.9(5) . . . . ?
O32 C42 C31 N31 3.7(9) . . . . ?
O32 C42 C31 C32 -177.0(7) . . . . ?
O31 C36 C35 N31 -10.6(10) . . . . ?
O31 C36 C35 C34 168.1(8) . . . . ?
O12 C22 C11 N11 -1.2(11) . . . . ?
O12 C22 C11 C12 177.6(7) . . . . ?
O11 C16 C15 N11 6.0(10) . . . . ?
O11 C16 C15 C14 -174.7(7) . . . . ?
N34 C42 C31 N31 -176.6(7) . . . . ?
N34 C42 C31 C32 2.7(11) . . . . ?
N32 C36 C35 N31 166.6(7) . . . . ?
N32 C36 C35 C34 -14.6(12) . . . . ?
N14 C22 C11 N11 179.4(7) . . . . ?
N14 C22 C11 C12 -1.8(12) . . . . ?
N12 C16 C15 N11 -171.8(7) . . . . ?
N12 C16 C15 C14 7.6(12) . . . . ?
N31 C31 C32 C33 2.7(12) . . . . ?
N11 C11 C12 C13 1.4(12) . . . . ?
C43 N34 C42 O32 -8.4(13) . . . . ?
C43 N34 C42 C31 172.0(7) . . . . ?
C43 N35 C44 C45 88.4(13) . . . . ?
C43 N35 C46 C47 91.1(11) . . . . ?
C42 N34 C43 O33 -7.1(14) . . . . ?
C42 N34 C43 N35 178.2(8) . . . . ?
C42 C31 C32 C33 -176.4(7) . . . . ?
C44 N35 C43 O33 -4.3(14) . . . . ?
C44 N35 C43 N34 170.8(9) . . . . ?
C44 N35 C46 C47 -81.8(11) . . . . ?
C46 N35 C43 O33 -177.1(9) . . . . ?
C46 N35 C43 N34 -2.0(13) . . . . ?
C46 N35 C44 C45 -98.4(12) . . . . ?
C37 N32 C36 O31 -0.2(14) . . . . ?
C37 N32 C36 C35 -177.1(8) . . . . ?
C37 N33 C38 C39 -93.2(12) . . . . ?
C37 N33 C40 C41 -95.3(14) . . . . ?
C36 N32 C37 S21 -88.0(9) . . . . ?
C36 N32 C37 N33 97.8(10) . . . . ?
C38 N33 C37 S21 -178.5(8) . . . . ?
C38 N33 C37 N32 -4.8(14) . . . . ?
C38 N33 C40 C41 82.3(15) . . . . ?
C40 N33 C37 S21 -1.0(14) . . . . ?
C40 N33 C37 N32 172.7(9) . . . . ?
C40 N33 C38 C39 89.2(11) . . . . ?
C23 N14 C22 O12 1.1(15) . . . . ?
C23 N14 C22 C11 -179.5(8) . . . . ?
C23 N15 C24 C25 -93.4(13) . . . . ?
C23 N15 C26 C27 -109.4(15) . . . . ?
C22 N14 C23 O13 6.8(15) . . . . ?
C22 N14 C23 N15 -171.0(10) . . . . ?
C22 C11 C12 C13 -177.3(8) . . . . ?
C24 N15 C23 O13 -170.0(10) . . . . ?
C24 N15 C23 N14 8.0(16) . . . . ?
C24 N15 C26 C27 64.2(16) . . . . ?
C17 N12 C16 O11 3.1(15) . . . . ?
C17 N12 C16 C15 -179.6(8) . . . . ?
C17 N13 C18 C19 -91.9(14) . . . . ?
C17 N13 C20 C21 84.8(14) . . . . ?
C16 N12 C17 S11 42.1(13) . . . . ?
C16 N12 C17 N13 -144.0(9) . . . . ?
C18 N13 C17 S11 -178.5(8) . . . . ?
C18 N13 C17 N12 7.5(14) . . . . ?
C18 N13 C20 C21 -94.2(14) . . . . ?
C20 N13 C17 S11 2.5(14) . . . . ?
C20 N13 C17 N12 -171.4(9) . . . . ?
C20 N13 C18 C19 87.0(14) . . . . ?
C31 N31 C35 C36 -179.6(7) . . . . ?
C31 N31 C35 C34 1.6(12) . . . . ?
C31 C32 C33 C34 -1.5(13) . . . . ?
C32 C33 C34 C35 0.5(13) . . . . ?
C33 C34 C35 N31 -0.5(13) . . . . ?
C33 C34 C35 C36 -179.1(8) . . . . ?
C35 N31 C31 C42 176.5(7) . . . . ?
C35 N31 C31 C32 -2.8(11) . . . . ?
C11 N11 C15 C16 178.2(7) . . . . ?
C11 N11 C15 C14 -1.2(11) . . . . ?
C11 C12 C13 C14 -2.3(12) . . . . ?
C12 C13 C14 C15 1.5(12) . . . . ?
C13 C14 C15 N11 0.3(12) . . . . ?
C13 C14 C15 C16 -179.0(8) . . . . ?
C15 N11 C11 C22 179.1(7) . . . . ?
C15 N11 C11 C12 0.3(11) . . . . ?
C81 P1 C71 C76 -80.3(9) . . . . ?
C81 P1 C71 C72 100.0(8) . . . . ?
C81 P1 C51 C56 -44.7(9) . . . . ?
C81 P1 C51 C52 138.9(8) . . . . ?
C81 P1 C61 C66 163.7(7) . . . . ?
C81 P1 C61 C62 -19.8(8) . . . . ?
C76 C75 C74 C73 0.8(15) . . . . ?
C75 C76 C71 P1 -178.8(7) . . . . ?
C75 C76 C71 C72 0.9(14) . . . . ?
C75 C74 C73 C72 0.1(16) . . . . ?
C74 C73 C72 C71 -0.6(16) . . . . ?
C73 C72 C71 P1 179.8(8) . . . . ?
C73 C72 C71 C76 0.0(15) . . . . ?
C71 P1 C81 C82 54.4(11) . . . . ?
C71 P1 C51 C56 75.7(8) . . . . ?
C71 P1 C51 C52 -100.7(8) . . . . ?
C71 P1 C61 C66 42.8(8) . . . . ?
C71 P1 C61 C62 -140.6(7) . . . . ?
C71 C76 C75 C74 -1.4(14) . . . . ?
C56 C55 C54 C53 -5.6(18) . . . . ?
C55 C56 C51 P1 -176.0(7) . . . . ?
C55 C56 C51 C52 0.4(14) . . . . ?
C55 C54 C53 C52 3(2) . . . . ?
C54 C53 C52 C51 2.0(18) . . . . ?
C53 C52 C51 P1 173.0(8) . . . . ?
C53 C52 C51 C56 -3.4(15) . . . . ?
C51 P1 C81 C82 173.6(9) . . . . ?
C51 P1 C71 C76 160.4(7) . . . . ?
C51 P1 C71 C72 -19.3(9) . . . . ?
C51 P1 C61 C66 -75.3(8) . . . . ?
C51 P1 C61 C62 101.2(8) . . . . ?
C51 C56 C55 C54 4.0(15) . . . . ?
C66 C65 C64 C63 1.2(16) . . . . ?
C65 C66 C61 P1 178.2(7) . . . . ?
C65 C66 C61 C62 1.6(13) . . . . ?
C65 C64 C63 C62 -3.1(17) . . . . ?
C64 C63 C62 C61 4.2(16) . . . . ?
C63 C62 C61 P1 -180.0(8) . . . . ?
C63 C62 C61 C66 -3.4(13) . . . . ?
C61 P1 C81 C82 -64.4(10) . . . . ?
C61 P1 C71 C76 41.1(8) . . . . ?
C61 P1 C71 C72 -138.6(8) . . . . ?
C61 P1 C51 C56 -167.2(7) . . . . ?
C61 P1 C51 C52 16.4(9) . . . . ?
C61 C66 C65 C64 -0.5(15) . . . . ?
C26 N15 C23 O13 3.3(18) . . . . ?
C26 N15 C23 N14 -178.7(11) . . . . ?
C26 N15 C24 C25 93.1(13) . . . . ?
